data_2228670
loop_
_publ_author_name
'Hashemian, Saeedeh'
'Ghaeinee, Vahideh'
'Notash, Behrouz'

_publ_section_title
;
 <i>N</i>'-(3,4-Dimethoxybenzylidene)benzohydrazide
;
_journal_coeditor_code BT5434
_journal_issue 1
_journal_name_full 'Acta Crystallographica Section E'
_journal_page_first o171
_journal_paper_doi 10.1107/S1600536810052128
_journal_volume 67
_journal_year 2011
_chemical_formula_iupac 'C16 H16 N2 O3'
_chemical_formula_moiety 'C16 H16 N2 O3'
_chemical_formula_sum 'C16 H16 N2 O3'
_chemical_formula_weight 284.31
_chemical_name_systematic
;
<i>N</i>'-(3,4-Dimethoxybenzylidene)benzohydrazide
;
_space_group_IT_number 14
_symmetry_cell_setting monoclinic
_symmetry_space_group_name_Hall '-P 2ybc'
_symmetry_space_group_name_H-M 'P 1 21/c 1'
_atom_sites_solution_hydrogens geom
_atom_sites_solution_primary direct
_atom_sites_solution_secondary difmap
_audit_creation_method SHELXL-97
_cell_angle_alpha 90.00
_cell_angle_beta 95.46(3)
_cell_angle_gamma 90.00
_cell_formula_units_Z 4
_cell_length_a 12.612(3)
_cell_length_b 11.291(2)
_cell_length_c 9.892(2)
_cell_measurement_reflns_used 3758
_cell_measurement_temperature 120(2)
_cell_measurement_theta_max 29.15
_cell_measurement_theta_min 2.43
_cell_volume 1402.3(5)
_computing_cell_refinement 'X-AREA (Stoe & Cie, 2005)'
_computing_data_collection 'X-AREA (Stoe & Cie, 2005)'
_computing_data_reduction 'X-AREA (Stoe & Cie, 2005)'
_computing_molecular_graphics 'ORTEP-3 for Windows (Farrugia, 1997)'
_computing_publication_material 'WinGX (Farrugia, 1999)'
_computing_structure_refinement 'SHELXL97 (Sheldrick, 2008)'
_computing_structure_solution 'SHELXS97 (Sheldrick, 2008)'
_diffrn_ambient_temperature 120(2)
_diffrn_detector_area_resol_mean '0.15 mm'
_diffrn_measured_fraction_theta_full 0.992
_diffrn_measured_fraction_theta_max 0.992
_diffrn_measurement_device_type 'Stoe IPDS II'
_diffrn_measurement_method 'rotation method'
_diffrn_radiation_monochromator graphite
_diffrn_radiation_source 'fine-focus sealed tube'
_diffrn_radiation_type MoK\a
_diffrn_radiation_wavelength 0.71073
_diffrn_reflns_av_R_equivalents 0.0519
_diffrn_reflns_av_sigmaI/netI 0.0378
_diffrn_reflns_limit_h_max 17
_diffrn_reflns_limit_h_min -17
_diffrn_reflns_limit_k_max 15
_diffrn_reflns_limit_k_min -13
_diffrn_reflns_limit_l_max 13
_diffrn_reflns_limit_l_min -13
_diffrn_reflns_number 9840
_diffrn_reflns_theta_full 29.15
_diffrn_reflns_theta_max 29.15
_diffrn_reflns_theta_min 2.43
_exptl_absorpt_coefficient_mu 0.094
_exptl_absorpt_correction_T_max 0.984
_exptl_absorpt_correction_T_min 0.954
_exptl_absorpt_correction_type numerical
_exptl_absorpt_process_details 'shape of crystal determined optically'
_exptl_crystal_colour colorless
_exptl_crystal_density_diffrn 1.347
_exptl_crystal_density_method 'not measured'
_exptl_crystal_description plate
_exptl_crystal_F_000 600
_exptl_crystal_size_max 0.5
_exptl_crystal_size_mid 0.4
_exptl_crystal_size_min 0.15
_refine_diff_density_max 0.356
_refine_diff_density_min -0.240
_refine_ls_extinction_method none
_refine_ls_goodness_of_fit_ref 1.028
_refine_ls_hydrogen_treatment mixed
_refine_ls_matrix_type full
_refine_ls_number_parameters 200
_refine_ls_number_reflns 3758
_refine_ls_number_restraints 0
_refine_ls_restrained_S_all 1.028
_refine_ls_R_factor_all 0.0635
_refine_ls_R_factor_gt 0.0495
_refine_ls_shift/su_max 0.001
_refine_ls_shift/su_mean 0.000
_refine_ls_structure_factor_coef Fsqd
_refine_ls_weighting_details 'calc w=1/[\s^2^(Fo^2^)+(0.0680P)^2^+0.4464P] where P=(Fo^2^+2Fc^2^)/3'
_refine_ls_weighting_scheme calc
_refine_ls_wR_factor_gt 0.1236
_refine_ls_wR_factor_ref 0.1308
_reflns_number_gt 3054
_reflns_number_total 3758
_reflns_threshold_expression I>2\s(I)
_cod_data_source_file bt5434.cif
_cod_data_source_block I
_cod_original_sg_symbol_H-M 'P 21/c'
_cod_database_code 2228670
_cod_database_fobs_code 2228670

loop_
_symmetry_equiv_pos_as_xyz
'x, y, z'
'-x, y+1/2, -z+1/2'
'-x, -y, -z'
'x, -y-1/2, z-1/2'

loop_
_atom_site_type_symbol
_atom_site_label
_atom_site_fract_x
_atom_site_fract_y
_atom_site_fract_z
_atom_site_U_iso_or_equiv
_atom_site_adp_type
_atom_site_calc_flag
_atom_site_refinement_flags
_atom_site_occupancy
_atom_site_disorder_assembly
_atom_site_disorder_group
N N2 0.77928(9) 0.23464(11) 0.31038(12) 0.0204(2) Uani d . 1 . .
O O2 0.21028(8) 0.00051(9) 0.36444(11) 0.0261(2) Uani d . 1 . .
C C10 0.84378(10) 0.23202(11) 0.20934(13) 0.0184(2) Uani d . 1 . .
N N1 0.67552(9) 0.19349(11) 0.28696(12) 0.0213(2) Uani d . 1 . .
O O1 0.30865(8) -0.00086(9) 0.14959(10) 0.0241(2) Uani d . 1 . .
C C2 0.46487(10) 0.09658(12) 0.26416(13) 0.0205(3) Uani d . 1 . .
H H2 0.5013 0.0941 0.1867 0.025 Uiso calc R 1 . .
C C11 0.95522(10) 0.27473(12) 0.24654(13) 0.0185(3) Uani d . 1 . .
C C9 0.62290(10) 0.19298(12) 0.39172(14) 0.0213(3) Uani d . 1 . .
C C1 0.51348(10) 0.14808(12) 0.38429(14) 0.0205(3) Uani d . 1 . .
C C4 0.30798(10) 0.05297(12) 0.37871(14) 0.0216(3) Uani d . 1 . .
C C3 0.36354(10) 0.04990(12) 0.26093(14) 0.0208(3) Uani d . 1 . .
C C6 0.45799(11) 0.15271(13) 0.49842(14) 0.0232(3) Uani d . 1 . .
H H6 0.4895 0.1871 0.5777 0.028 Uiso calc R 1 . .
C C12 1.03648(11) 0.21544(13) 0.18854(14) 0.0229(3) Uani d . 1 . .
H H12 1.0200 0.1524 0.1298 0.028 Uiso calc R 1 . .
C C5 0.35478(11) 0.10607(13) 0.49557(14) 0.0233(3) Uani d . 1 . .
H H5 0.3177 0.1108 0.5723 0.028 Uiso calc R 1 . .
C C16 0.97968(11) 0.37076(13) 0.33195(14) 0.0242(3) Uani d . 1 . .
H H16 0.9258 0.4113 0.3702 0.029 Uiso calc R 1 . .
C C15 1.08551(12) 0.40592(14) 0.35984(15) 0.0286(3) Uani d . 1 . .
H H15 1.1021 0.4706 0.4162 0.034 Uiso calc R 1 . .
C C13 1.14179(11) 0.24953(13) 0.21765(15) 0.0264(3) Uani d . 1 . .
H H13 1.1958 0.2089 0.1797 0.032 Uiso calc R 1 . .
C C7 0.36427(11) -0.00915(13) 0.03132(14) 0.0246(3) Uani d . 1 . .
H H7A 0.3818 0.0689 0.0021 0.037 Uiso calc R 1 . .
H H7B 0.3200 -0.0479 -0.0396 0.037 Uiso calc R 1 . .
H H7C 0.4285 -0.0540 0.0518 0.037 Uiso calc R 1 . .
C C14 1.16611(11) 0.34472(14) 0.30382(15) 0.0278(3) Uani d . 1 . .
H H14 1.2367 0.3676 0.3241 0.033 Uiso calc R 1 . .
C C8 0.14420(12) 0.01622(15) 0.47217(16) 0.0305(3) Uani d . 1 . .
H H8A 0.1791 -0.0161 0.5545 0.046 Uiso calc R 1 . .
H H8B 0.0776 -0.0238 0.4502 0.046 Uiso calc R 1 . .
H H8C 0.1313 0.0992 0.4844 0.046 Uiso calc R 1 . .
O O3 0.81626(8) 0.19329(9) 0.09466(10) 0.0229(2) Uani d . 1 . .
H H9 0.6538(15) 0.2201(17) 0.4783(19) 0.030(5) Uiso d . 1 . .
H H2A 0.8042(16) 0.2565(18) 0.392(2) 0.036(5) Uiso d . 1 . .

loop_
_atom_site_aniso_label
_atom_site_aniso_U_11
_atom_site_aniso_U_22
_atom_site_aniso_U_33
_atom_site_aniso_U_12
_atom_site_aniso_U_13
_atom_site_aniso_U_23
N2 0.0185(5) 0.0237(6) 0.0189(5) -0.0038(4) 0.0007(4) -0.0015(4)
O2 0.0212(5) 0.0279(5) 0.0304(5) -0.0057(4) 0.0089(4) -0.0066(4)
C10 0.0200(5) 0.0165(6) 0.0187(6) 0.0008(4) 0.0010(4) 0.0011(5)
N1 0.0183(5) 0.0223(6) 0.0231(5) -0.0025(4) 0.0001(4) -0.0003(4)
O1 0.0200(4) 0.0283(5) 0.0240(5) -0.0045(4) 0.0025(4) -0.0055(4)
C2 0.0198(6) 0.0214(6) 0.0207(6) -0.0003(5) 0.0032(5) -0.0005(5)
C11 0.0194(6) 0.0182(6) 0.0177(6) -0.0011(4) 0.0009(4) 0.0031(5)
C9 0.0202(6) 0.0205(6) 0.0230(6) -0.0016(5) 0.0004(5) -0.0016(5)
C1 0.0196(6) 0.0188(6) 0.0230(6) -0.0005(5) 0.0014(5) -0.0004(5)
C4 0.0194(6) 0.0190(6) 0.0267(6) -0.0009(5) 0.0042(5) -0.0007(5)
C3 0.0207(6) 0.0193(6) 0.0224(6) 0.0000(5) 0.0013(5) -0.0007(5)
C6 0.0236(6) 0.0233(7) 0.0226(6) -0.0007(5) 0.0013(5) -0.0021(5)
C12 0.0229(6) 0.0211(6) 0.0248(6) 0.0010(5) 0.0023(5) -0.0004(5)
C5 0.0231(6) 0.0247(7) 0.0230(6) 0.0001(5) 0.0067(5) -0.0013(5)
C16 0.0240(6) 0.0237(7) 0.0252(6) -0.0021(5) 0.0047(5) -0.0036(5)
C15 0.0294(7) 0.0306(7) 0.0257(7) -0.0101(6) 0.0025(6) -0.0053(6)
C13 0.0215(6) 0.0267(7) 0.0315(7) 0.0029(5) 0.0041(5) 0.0020(6)
C7 0.0227(6) 0.0274(7) 0.0239(6) -0.0035(5) 0.0029(5) -0.0044(5)
C14 0.0196(6) 0.0359(8) 0.0274(7) -0.0068(5) -0.0004(5) 0.0032(6)
C8 0.0253(7) 0.0340(8) 0.0340(8) -0.0067(6) 0.0127(6) -0.0073(6)
O3 0.0236(5) 0.0257(5) 0.0188(4) -0.0011(4) -0.0005(4) -0.0013(4)

loop_
_atom_type_symbol
_atom_type_description
_atom_type_scat_dispersion_real
_atom_type_scat_dispersion_imag
_atom_type_scat_source
C C 0.0033 0.0016 'International Tables Vol C Tables 4.2.6.8 and 6.1.1.4'
H H 0.0000 0.0000 'International Tables Vol C Tables 4.2.6.8 and 6.1.1.4'
N N 0.0061 0.0033 'International Tables Vol C Tables 4.2.6.8 and 6.1.1.4'
O O 0.0106 0.0060 'International Tables Vol C Tables 4.2.6.8 and 6.1.1.4'

loop_
_geom_angle_atom_site_label_1
_geom_angle_atom_site_label_2
_geom_angle_atom_site_label_3
_geom_angle_site_symmetry_1
_geom_angle_site_symmetry_3
_geom_angle
_geom_angle_publ_flag
C10 N2 N1 . . 119.69(11) ?
C10 N2 H2A . . 120.2(13) ?
N1 N2 H2A . . 119.9(13) ?
C4 O2 C8 . . 117.13(11) ?
O3 C10 N2 . . 123.54(12) ?
O3 C10 C11 . . 120.99(12) ?
N2 C10 C11 . . 115.41(11) ?
C9 N1 N2 . . 114.77(11) ?
C3 O1 C7 . . 115.95(10) ?
C3 C2 C1 . . 120.30(13) ?
C3 C2 H2 . . 119.9 ?
C1 C2 H2 . . 119.9 ?
C16 C11 C12 . . 119.70(12) ?
C16 C11 C10 . . 123.28(12) ?
C12 C11 C10 . . 117.00(12) ?
N1 C9 C1 . . 121.22(12) ?
N1 C9 H9 . . 121.5(11) ?
C1 C9 H9 . . 117.2(11) ?
C6 C1 C2 . . 119.33(12) ?
C6 C1 C9 . . 119.52(12) ?
C2 C1 C9 . . 121.11(12) ?
O2 C4 C5 . . 125.78(13) ?
O2 C4 C3 . . 114.69(12) ?
C5 C4 C3 . . 119.53(12) ?
O1 C3 C2 . . 125.07(13) ?
O1 C3 C4 . . 114.84(12) ?
C2 C3 C4 . . 120.09(12) ?
C1 C6 C5 . . 120.65(13) ?
C1 C6 H6 . . 119.7 ?
C5 C6 H6 . . 119.7 ?
C13 C12 C11 . . 120.60(13) ?
C13 C12 H12 . . 119.7 ?
C11 C12 H12 . . 119.7 ?
C4 C5 C6 . . 120.07(13) ?
C4 C5 H5 . . 120.0 ?
C6 C5 H5 . . 120.0 ?
C11 C16 C15 . . 119.66(13) ?
C11 C16 H16 . . 120.2 ?
C15 C16 H16 . . 120.2 ?
C14 C15 C16 . . 120.20(14) ?
C14 C15 H15 . . 119.9 ?
C16 C15 H15 . . 119.9 ?
C12 C13 C14 . . 119.60(14) ?
C12 C13 H13 . . 120.2 ?
C14 C13 H13 . . 120.2 ?
O1 C7 H7A . . 109.5 ?
O1 C7 H7B . . 109.5 ?
H7A C7 H7B . . 109.5 ?
O1 C7 H7C . . 109.5 ?
H7A C7 H7C . . 109.5 ?
H7B C7 H7C . . 109.5 ?
C15 C14 C13 . . 120.23(13) ?
C15 C14 H14 . . 119.9 ?
C13 C14 H14 . . 119.9 ?
O2 C8 H8A . . 109.5 ?
O2 C8 H8B . . 109.5 ?
H8A C8 H8B . . 109.5 ?
O2 C8 H8C . . 109.5 ?
H8A C8 H8C . . 109.5 ?
H8B C8 H8C . . 109.5 ?

loop_
_geom_bond_atom_site_label_1
_geom_bond_atom_site_label_2
_geom_bond_site_symmetry_2
_geom_bond_distance
_geom_bond_publ_flag
N2 C10 . 1.3477(18) ?
N2 N1 . 1.3872(15) ?
N2 H2A . 0.87(2) ?
O2 C4 . 1.3624(16) ?
O2 C8 . 1.4250(18) ?
C10 O3 . 1.2344(16) ?
C10 C11 . 1.4983(17) ?
N1 C9 . 1.2826(19) ?
O1 C3 . 1.3695(16) ?
O1 C7 . 1.4233(17) ?
C2 C3 . 1.3800(18) ?
C2 C1 . 1.4098(18) ?
C2 H2 . 0.9300 ?
C11 C16 . 1.3910(19) ?
C11 C12 . 1.3927(19) ?
C9 C1 . 1.4655(18) ?
C9 H9 . 0.957(19) ?
C1 C6 . 1.385(2) ?
C4 C5 . 1.3836(19) ?
C4 C3 . 1.416(2) ?
C6 C5 . 1.4020(19) ?
C6 H6 . 0.9300 ?
C12 C13 . 1.3865(19) ?
C12 H12 . 0.9300 ?
C5 H5 . 0.9300 ?
C16 C15 . 1.3947(19) ?
C16 H16 . 0.9300 ?
C15 C14 . 1.387(2) ?
C15 H15 . 0.9300 ?
C13 C14 . 1.388(2) ?
C13 H13 . 0.9300 ?
C7 H7A . 0.9600 ?
C7 H7B . 0.9600 ?
C7 H7C . 0.9600 ?
C14 H14 . 0.9300 ?
C8 H8A . 0.9600 ?
C8 H8B . 0.9600 ?
C8 H8C . 0.9600 ?

loop_
_geom_hbond_atom_site_label_D
_geom_hbond_atom_site_label_H
_geom_hbond_atom_site_label_A
_geom_hbond_site_symmetry_A
_geom_hbond_distance_DH
_geom_hbond_distance_HA
_geom_hbond_distance_DA
_geom_hbond_angle_DHA
C9 H9 O3 4_566 0.957(19) 2.455(19) 3.2702(18) 142.9(15)
C7 H7B O3 3_655 0.96 2.40 3.2434(18) 146.2
N2 H2A O3 4_566 0.87(2) 2.07(2) 2.9219(16) 163.2(18)

loop_
_geom_torsion_atom_site_label_1
_geom_torsion_atom_site_label_2
_geom_torsion_atom_site_label_3
_geom_torsion_atom_site_label_4
_geom_torsion_site_symmetry_1
_geom_torsion_site_symmetry_2
_geom_torsion_site_symmetry_3
_geom_torsion_site_symmetry_4
_geom_torsion
_geom_torsion_publ_flag
N1 N2 C10 O3 . . . . -0.8(2) ?
N1 N2 C10 C11 . . . . -178.05(11) ?
C10 N2 N1 C9 . . . . 175.87(12) ?
O3 C10 C11 C16 . . . . 143.82(14) ?
N2 C10 C11 C16 . . . . -38.82(18) ?
O3 C10 C11 C12 . . . . -34.55(18) ?
N2 C10 C11 C12 . . . . 142.80(13) ?
N2 N1 C9 C1 . . . . -177.84(12) ?
C3 C2 C1 C6 . . . . -0.8(2) ?
C3 C2 C1 C9 . . . . 177.03(12) ?
N1 C9 C1 C6 . . . . -177.81(13) ?
N1 C9 C1 C2 . . . . 4.3(2) ?
C8 O2 C4 C5 . . . . 9.6(2) ?
C8 O2 C4 C3 . . . . -170.84(13) ?
C7 O1 C3 C2 . . . . 2.7(2) ?
C7 O1 C3 C4 . . . . -177.68(12) ?
C1 C2 C3 O1 . . . . 179.27(13) ?
C1 C2 C3 C4 . . . . -0.3(2) ?
O2 C4 C3 O1 . . . . 2.59(17) ?
C5 C4 C3 O1 . . . . -177.78(12) ?
O2 C4 C3 C2 . . . . -177.78(13) ?
C5 C4 C3 C2 . . . . 1.9(2) ?
C2 C1 C6 C5 . . . . 0.5(2) ?
C9 C1 C6 C5 . . . . -177.44(13) ?
C16 C11 C12 C13 . . . . 1.5(2) ?
C10 C11 C12 C13 . . . . 179.95(12) ?
O2 C4 C5 C6 . . . . 177.36(13) ?
C3 C4 C5 C6 . . . . -2.2(2) ?
C1 C6 C5 C4 . . . . 1.1(2) ?
C12 C11 C16 C15 . . . . -0.7(2) ?
C10 C11 C16 C15 . . . . -179.04(13) ?
C11 C16 C15 C14 . . . . -0.6(2) ?
C11 C12 C13 C14 . . . . -1.0(2) ?
C16 C15 C14 C13 . . . . 1.2(2) ?
C12 C13 C14 C15 . . . . -0.4(2) ?

loop_
_cod_related_entry_id
_cod_related_entry_database
_cod_related_entry_code
1 ChemSpider 4488297
